data_7208717
loop_
_publ_author_name
'Hao, Hong-Jun'
'Liu, Fu-Jing'
'Su, Hai-Feng'
'Wang, Zhan-Hui'
'Wang, Dan-Feng'
'Huang, Rong-Bin'
'Zheng, Lan-Sun'

_publ_section_title
;
 Syntheses, structures and fluorescence of two coordination complexes of
 Zn(ii) and 1,3-bis(2-methylimidazolyl)propane: solvent effect
;
_journal_issue 20
_journal_name_full CrystEngComm
_journal_page_first 6726
_journal_paper_doi 10.1039/c2ce25673h
_journal_volume 14
_journal_year 2012
_chemical_formula_sum 'C19 H25 N4 O7 Zn'
_chemical_formula_weight 486.80
_chemical_name_systematic
;
?
;
_space_group_IT_number 14
_symmetry_cell_setting monoclinic
_symmetry_space_group_name_Hall '-P 2ybc'
_symmetry_space_group_name_H-M 'P 1 21/c 1'
_atom_sites_solution_hydrogens geom
_atom_sites_solution_primary direct
_atom_sites_solution_secondary difmap
_audit_creation_method SHELXL-97
_cell_angle_alpha 90.00
_cell_angle_beta 106.434(4)
_cell_angle_gamma 90.00
_cell_formula_units_Z 4
_cell_length_a 9.695(2)
_cell_length_b 18.427(4)
_cell_length_c 12.520(3)
_cell_measurement_reflns_used 2531
_cell_measurement_temperature 173(2)
_cell_measurement_theta_max 46.591
_cell_measurement_theta_min 4.907
_cell_volume 2145.3(8)
_computing_structure_refinement 'SHELXL-97 (Sheldrick, 1997)'
_computing_structure_solution 'SHELXS-97 (Sheldrick, 1990)'
_diffrn_ambient_temperature 173(2)
_diffrn_detector_area_resol_mean none
_diffrn_measured_fraction_theta_full 0.999
_diffrn_measured_fraction_theta_max 0.999
_diffrn_measurement_device_type 'Bruker SMART CCD'
_diffrn_measurement_method '\f and \w'
_diffrn_radiation_monochromator graphite
_diffrn_radiation_source 'fine-focus sealed tube'
_diffrn_radiation_type MoK\a
_diffrn_radiation_wavelength 0.71073
_diffrn_reflns_av_R_equivalents 0.0444
_diffrn_reflns_av_sigmaI/netI 0.0826
_diffrn_reflns_limit_h_max 10
_diffrn_reflns_limit_h_min -11
_diffrn_reflns_limit_k_max 20
_diffrn_reflns_limit_k_min -21
_diffrn_reflns_limit_l_max 14
_diffrn_reflns_limit_l_min -10
_diffrn_reflns_number 10746
_diffrn_reflns_theta_full 25.00
_diffrn_reflns_theta_max 25.00
_diffrn_reflns_theta_min 2.02
_diffrn_standards_interval_count 0
_diffrn_standards_interval_time none
_diffrn_standards_number none
_exptl_absorpt_coefficient_mu 1.193
_exptl_absorpt_correction_T_max 0.8900
_exptl_absorpt_correction_T_min 0.8900
_exptl_absorpt_correction_type multi-scan
_exptl_absorpt_process_details 'SADABS (Bruker, 2002)'
_exptl_crystal_colour colourless
_exptl_crystal_density_diffrn 1.507
_exptl_crystal_density_method 'not measured'
_exptl_crystal_description block
_exptl_crystal_F_000 1012
_exptl_crystal_size_max 0.10
_exptl_crystal_size_mid 0.10
_exptl_crystal_size_min 0.10
_refine_diff_density_max 0.650
_refine_diff_density_min -0.389
_refine_diff_density_rms 0.090
_refine_ls_extinction_method none
_refine_ls_goodness_of_fit_ref 1.023
_refine_ls_hydrogen_treatment constr
_refine_ls_matrix_type full
_refine_ls_number_parameters 334
_refine_ls_number_reflns 3774
_refine_ls_number_restraints 48
_refine_ls_restrained_S_all 1.020
_refine_ls_R_factor_all 0.0725
_refine_ls_R_factor_gt 0.0571
_refine_ls_shift/su_max 0.001
_refine_ls_shift/su_mean 0.000
_refine_ls_structure_factor_coef Fsqd
_refine_ls_weighting_details 'calc w=1/[\s^2^(Fo^2^)+(0.0762P)^2^+1.6772P] where P=(Fo^2^+2Fc^2^)/3'
_refine_ls_weighting_scheme calc
_refine_ls_wR_factor_gt 0.1441
_refine_ls_wR_factor_ref 0.1547
_reflns_number_gt 3049
_reflns_number_total 3774
_reflns_threshold_expression >2sigma(I)
_cod_data_source_file c2ce25673h.txt
_cod_data_source_block p2
_cod_depositor_comments
;
The following automatic conversions were performed:

'_symmetry_cell_setting' value 'Monoclinic' changed to 'monoclinic'
according to /home/saulius/struct/CIF-dictionaries/cif_core.dic
dictionary named 'cif_core.dic' version 2.4.2 from 2011-04-26.

Automatic conversion script
Id: cif_fix_values 1891 2012-01-12 08:04:46Z andrius 
;
_cod_original_cell_volume 2145.4(9)
_cod_original_sg_symbol_H-M P21/c
_cod_database_code 7208717

loop_
_symmetry_equiv_pos_as_xyz
'x, y, z'
'-x, y+1/2, -z+1/2'
'-x, -y, -z'
'x, -y-1/2, z-1/2'

loop_
_atom_site_label
_atom_site_type_symbol
_atom_site_fract_x
_atom_site_fract_y
_atom_site_fract_z
_atom_site_U_iso_or_equiv
_atom_site_adp_type
_atom_site_occupancy
_atom_site_symmetry_multiplicity
_atom_site_calc_flag
_atom_site_refinement_flags
Zn1 Zn 0.93513(5) 0.14233(3) 0.87517(4) 0.0273(2) Uani 1 1 d .
C1 C 0.9047(5) 0.2824(2) 0.7462(4) 0.0358(10) Uani 1 1 d .
H1A H 0.9637 0.2659 0.7021 0.043 Uiso 1 1 calc R
C2 C 0.8318(5) 0.3451(2) 0.7326(4) 0.0348(10) Uani 1 1 d .
H2A H 0.8295 0.3810 0.6777 0.042 Uiso 1 1 calc R
C3 C 0.7932(4) 0.2871(2) 0.8739(3) 0.0291(9) Uani 1 1 d .
C4 C 0.7392(6) 0.2711(3) 0.9705(4) 0.0459(12) Uani 1 1 d .
H4A H 0.7771 0.2241 1.0025 0.069 Uiso 1 1 calc R
H4B H 0.6339 0.2692 0.9463 0.069 Uiso 1 1 calc R
H4C H 0.7709 0.3092 1.0267 0.069 Uiso 1 1 calc R
C5 C 0.6642(5) 0.4060(2) 0.8266(4) 0.0354(10) Uani 1 1 d .
H5A H 0.7125 0.4534 0.8278 0.042 Uiso 1 1 calc R
H5B H 0.6421 0.3999 0.8986 0.042 Uiso 1 1 calc R
C6 C 0.5258(5) 0.4052(3) 0.7329(4) 0.0443(12) Uani 1 1 d .
H6A H 0.4677 0.4478 0.7414 0.053 Uiso 1 1 calc R
H6B H 0.5499 0.4109 0.6615 0.053 Uiso 1 1 calc R
C7 C 0.4348(5) 0.3380(3) 0.7255(4) 0.0463(12) Uani 1 1 d .
H7C H 0.4274 0.3242 0.7976 0.056 Uiso 0.50 1 d PR
H7D H 0.4716 0.2980 0.6928 0.056 Uiso 0.50 1 d PR
H7A H 0.3850 0.3419 0.7815 0.056 Uiso 0.50 1 d PR
H7B H 0.4986 0.2972 0.7448 0.056 Uiso 0.50 1 d PR
C8 C 0.2077(11) 0.4140(6) 0.6794(9) 0.036(2) Uani 0.50 1 d PU
H8A H 0.2319 0.4418 0.7471 0.043 Uiso 0.50 1 d PR
H11C H 0.2084 0.4472 0.6671 0.054 Uiso 0.50 1 d PR
C8' C 0.3440(14) 0.2780(7) 0.5316(11) 0.049(3) Uani 0.50 1 d PU
H8B H 0.4029 0.2480 0.5402 0.059 Uiso 0.50 1 d PR
C9 C 0.0879(10) 0.4209(5) 0.5945(8) 0.027(2) Uani 0.50 1 d PU
H9A H 0.0281 0.4489 0.5859 0.032 Uiso 0.50 1 d PR
C9' C 0.2321(13) 0.2878(6) 0.4473(11) 0.040(3) Uani 0.50 1 d PU
H9B H 0.2180 0.2683 0.3739 0.048 Uiso 0.50 1 d PR
H11E H 0.2172 0.2455 0.4745 0.060 Uiso 0.50 1 d PR
H11F H 0.2831 0.3059 0.4157 0.060 Uiso 0.50 1 d PR
C10 C 0.2261(12) 0.3402(6) 0.5483(10) 0.026(3) Uani 0.50 1 d PU
C10' C 0.2002(14) 0.3550(7) 0.5783(11) 0.034(3) Uani 0.50 1 d PU
C11 C 0.2840(17) 0.2853(8) 0.4859(13) 0.044(3) Uani 0.50 1 d PU
C11' C 0.1395(15) 0.4090(7) 0.6454(12) 0.040(3) Uani 0.50 1 d PU
H11B H 0.1321 0.3849 0.7116 0.060 Uiso 0.50 1 d PR
C12 C 0.6721(5) 0.0927(2) 0.9016(4) 0.0384(11) Uani 1 1 d .
C13 C 0.5835(5) 0.0451(2) 0.9539(4) 0.0350(10) Uani 1 1 d .
C14 C 0.6465(5) -0.0071(2) 1.0304(4) 0.0377(11) Uani 1 1 d .
H14A H 0.7481 -0.0126 1.0513 0.045 Uiso 1 1 calc R
C15 C 0.4346(5) 0.0519(2) 0.9225(4) 0.0392(11) Uani 1 1 d .
H15A H 0.3888 0.0872 0.8688 0.047 Uiso 1 1 calc R
C16 C 1.0066(4) 0.0452(2) 0.5917(3) 0.0294(9) Uani 1 1 d .
C17 C 1.0139(4) 0.0939(2) 0.6891(4) 0.0327(10) Uani 1 1 d .
C18 C 0.9548(4) -0.0256(2) 0.5879(4) 0.0329(10) Uani 1 1 d .
H18A H 0.9230 -0.0435 0.6480 0.040 Uiso 1 1 calc R
C19 C 1.0510(5) 0.0702(2) 0.5022(4) 0.0336(10) Uani 1 1 d .
H19A H 1.0857 0.1184 0.5027 0.040 Uiso 1 1 calc R
N1 N 0.8798(4) 0.24559(19) 0.8354(3) 0.0313(8) Uani 1 1 d .
N2 N 0.7614(4) 0.34742(18) 0.8128(3) 0.0291(8) Uani 1 1 d .
N3 N 0.2921(8) 0.3647(4) 0.6514(6) 0.0329(17) Uani 0.50 1 d P
N3' N 0.3277(9) 0.3221(5) 0.6200(7) 0.0409(19) Uani 0.50 1 d P
N4 N 0.0966(7) 0.3736(4) 0.5139(6) 0.0200(15) Uani 0.50 1 d P
N4' N 0.1353(9) 0.3381(5) 0.4785(8) 0.041(2) Uani 0.50 1 d P
O1 O 0.8076(3) 0.09185(17) 0.9474(3) 0.0417(8) Uani 1 1 d .
O1W O 0.3497(5) 0.5337(3) 0.8876(5) 0.115(2) Uani 1 1 d .
H1WA H 0.3591 0.4905 0.9100 0.138 Uiso 1 1 d R
H1WB H 0.2647 0.5414 0.8487 0.138 Uiso 1 1 d R
O2 O 0.6145(4) 0.1297(2) 0.8202(3) 0.0693(13) Uani 1 1 d .
O2W O 0.3586(5) 0.1461(3) 0.6623(4) 0.114(2) Uani 1 1 d .
H2WA H 0.4261 0.1348 0.7106 0.137 Uiso 1 1 d R
H2WB H 0.2779 0.1393 0.6781 0.137 Uiso 1 1 d R
O3 O 1.0961(4) 0.14596(18) 0.7077(3) 0.0514(9) Uani 1 1 d .
O3W O 0.4140(5) 0.3961(3) 0.9732(4) 0.0860(14) Uani 1 1 d .
H3WA H 0.4893 0.4204 1.0040 0.103 Uiso 1 1 d R
H3WB H 0.3818 0.3788 1.0244 0.103 Uiso 1 1 d R
O4 O 0.9309(3) 0.07864(18) 0.7485(3) 0.0404(8) Uani 1 1 d .

loop_
_atom_site_aniso_label
_atom_site_aniso_U_11
_atom_site_aniso_U_22
_atom_site_aniso_U_33
_atom_site_aniso_U_23
_atom_site_aniso_U_13
_atom_site_aniso_U_12
Zn1 0.0227(3) 0.0344(3) 0.0245(3) -0.0006(2) 0.0060(2) 0.0007(2)
C1 0.034(2) 0.042(3) 0.035(3) 0.001(2) 0.015(2) -0.003(2)
C2 0.038(2) 0.037(3) 0.032(2) 0.0043(19) 0.013(2) -0.003(2)
C3 0.024(2) 0.038(2) 0.024(2) 0.0015(18) 0.0045(17) -0.0030(18)
C4 0.059(3) 0.045(3) 0.038(3) 0.006(2) 0.021(2) 0.009(2)
C5 0.034(2) 0.036(2) 0.035(3) -0.001(2) 0.0087(19) 0.003(2)
C6 0.035(3) 0.049(3) 0.049(3) 0.008(2) 0.012(2) 0.011(2)
C7 0.028(2) 0.068(3) 0.038(3) 0.005(2) 0.002(2) -0.001(2)
C8 0.031(4) 0.044(4) 0.034(4) -0.007(3) 0.011(3) 0.001(4)
C8' 0.048(5) 0.050(5) 0.046(5) -0.009(4) 0.009(4) 0.008(4)
C9 0.024(4) 0.034(4) 0.021(4) 0.000(3) 0.003(3) 0.001(3)
C9' 0.038(5) 0.039(4) 0.047(5) -0.006(4) 0.018(4) 0.004(4)
C10 0.025(4) 0.030(4) 0.023(4) 0.003(3) 0.007(4) 0.001(3)
C10' 0.034(5) 0.035(5) 0.034(5) 0.002(4) 0.014(4) -0.005(4)
C11 0.045(5) 0.042(5) 0.041(5) -0.006(4) 0.007(4) 0.006(4)
C11' 0.041(5) 0.043(4) 0.040(5) -0.003(4) 0.019(4) 0.004(4)
C12 0.051(3) 0.039(3) 0.033(3) -0.007(2) 0.024(2) -0.010(2)
C13 0.043(3) 0.036(2) 0.033(3) -0.006(2) 0.023(2) -0.003(2)
C14 0.044(3) 0.043(3) 0.034(3) -0.006(2) 0.024(2) 0.001(2)
C15 0.052(3) 0.037(2) 0.034(3) -0.001(2) 0.021(2) 0.001(2)
C16 0.025(2) 0.035(2) 0.028(2) -0.0025(18) 0.0063(17) 0.0023(18)
C17 0.027(2) 0.038(2) 0.031(2) -0.0024(19) 0.0058(18) -0.0003(19)
C18 0.029(2) 0.040(2) 0.030(2) 0.005(2) 0.0098(19) 0.0025(19)
C19 0.032(2) 0.035(2) 0.034(2) -0.002(2) 0.0094(19) -0.0033(19)
N1 0.0279(19) 0.0354(19) 0.031(2) 0.0018(16) 0.0084(15) 0.0007(16)
N2 0.0240(18) 0.0315(19) 0.029(2) -0.0044(15) 0.0025(15) -0.0033(14)
N3 0.025(4) 0.038(5) 0.030(4) -0.005(4) -0.002(4) 0.007(3)
N3' 0.034(5) 0.049(5) 0.035(5) 0.009(4) 0.002(4) 0.003(4)
N4 0.014(4) 0.029(4) 0.016(4) -0.002(3) 0.003(3) 0.004(3)
N4' 0.020(4) 0.055(6) 0.039(5) 0.012(4) -0.004(4) -0.005(4)
O1 0.0416(19) 0.0417(18) 0.051(2) 0.0087(15) 0.0273(16) 0.0010(15)
O1W 0.056(3) 0.152(5) 0.123(4) 0.079(4) 0.002(3) -0.001(3)
O2 0.056(2) 0.096(3) 0.048(2) 0.026(2) 0.0030(19) -0.035(2)
O2W 0.053(3) 0.245(8) 0.042(3) 0.032(3) 0.012(2) 0.000(3)
O3 0.056(2) 0.053(2) 0.054(2) -0.0219(17) 0.0297(18) -0.0174(17)
O3W 0.083(3) 0.102(4) 0.088(4) -0.007(3) 0.048(3) -0.009(3)
O4 0.0401(18) 0.0502(19) 0.0364(18) -0.0114(15) 0.0198(15) -0.0046(15)

loop_
_atom_type_symbol
_atom_type_description
_atom_type_scat_dispersion_real
_atom_type_scat_dispersion_imag
_atom_type_scat_source
C C 0.0033 0.0016 'International Tables Vol C Tables 4.2.6.8 and 6.1.1.4'
H H 0.0000 0.0000 'International Tables Vol C Tables 4.2.6.8 and 6.1.1.4'
N N 0.0061 0.0033 'International Tables Vol C Tables 4.2.6.8 and 6.1.1.4'
O O 0.0106 0.0060 'International Tables Vol C Tables 4.2.6.8 and 6.1.1.4'
Zn Zn 0.2839 1.4301 'International Tables Vol C Tables 4.2.6.8 and 6.1.1.4'

loop_
_geom_angle_atom_site_label_1
_geom_angle_atom_site_label_2
_geom_angle_atom_site_label_3
_geom_angle
_geom_angle_site_symmetry_1
_geom_angle_site_symmetry_3
O1 Zn1 O4 102.53(14) . .
O1 Zn1 N1 113.96(14) . .
O4 Zn1 N1 115.10(14) . .
O1 Zn1 N4 88.3(2) . 4_666
O4 Zn1 N4 116.4(2) . 4_666
N1 Zn1 N4 116.3(2) . 4_666
O1 Zn1 N4' 113.8(3) . 4_666
O4 Zn1 N4' 114.7(3) . 4_666
N1 Zn1 N4' 97.5(3) . 4_666
N4 Zn1 N4' 26.5(3) 4_666 4_666
C2 C1 N1 108.6(4) . .
C2 C1 H1A 125.7 . .
N1 C1 H1A 125.7 . .
C1 C2 N2 106.8(4) . .
C1 C2 H2A 126.6 . .
N2 C2 H2A 126.6 . .
N1 C3 N2 109.9(4) . .
N1 C3 C4 126.2(4) . .
N2 C3 C4 123.9(4) . .
C3 C4 H4A 109.5 . .
C3 C4 H4B 109.5 . .
H4A C4 H4B 109.5 . .
C3 C4 H4C 109.5 . .
H4A C4 H4C 109.5 . .
H4B C4 H4C 109.5 . .
N2 C5 C6 111.0(4) . .
N2 C5 H5A 109.4 . .
C6 C5 H5A 109.4 . .
N2 C5 H5B 109.4 . .
C6 C5 H5B 109.4 . .
H5A C5 H5B 108.0 . .
C7 C6 C5 115.5(4) . .
C7 C6 H6A 108.4 . .
C5 C6 H6A 108.4 . .
C7 C6 H6B 108.4 . .
C5 C6 H6B 108.4 . .
H6A C6 H6B 107.5 . .
N3' C7 C6 118.2(5) . .
N3' C7 N3 38.6(4) . .
C6 C7 N3 100.8(5) . .
N3' C7 H7C 125.1 . .
C6 C7 H7C 111.0 . .
N3 C7 H7C 111.4 . .
N3' C7 H7D 73.4 . .
C6 C7 H7D 112.0 . .
N3 C7 H7D 112.0 . .
H7C C7 H7D 109.5 . .
N3' C7 H7A 107.5 . .
C6 C7 H7A 107.5 . .
N3 C7 H7A 82.1 . .
H7C C7 H7A 31.4 . .
H7D C7 H7A 134.0 . .
N3' C7 H7B 108.3 . .
C6 C7 H7B 107.6 . .
N3 C7 H7B 145.2 . .
H7C C7 H7B 76.7 . .
H7D C7 H7B 38.3 . .
H7A C7 H7B 107.2 . .
C11' C8 N3 107.5(17) . .
C11' C8 C9 18.3(14) . .
N3 C8 C9 108.3(9) . .
C11' C8 C10' 67.0(15) . .
N3 C8 C10' 41.3(6) . .
C9 C8 C10' 67.4(8) . .
C11' C8 H8A 125.0 . .
N3 C8 H8A 125.5 . .
C9 C8 H8A 126.1 . .
C10' C8 H8A 166.4 . .
C11' C8 H11C 93.1 . .
N3 C8 H11C 123.1 . .
C9 C8 H11C 77.4 . .
C10' C8 H11C 116.8 . .
H8A C8 H11C 71.5 . .
C11' C8 H11B 61.5 . .
N3 C8 H11B 107.0 . .
C9 C8 H11B 79.3 . .
C10' C8 H11B 94.1 . .
H8A C8 H11B 87.6 . .
H11C C8 H11B 129.1 . .
C11 C8' C9' 3.0(16) . .
C11 C8' N3' 106.1(19) . .
C9' C8' N3' 107.7(11) . .
C11 C8' C10 62.3(16) . .
C9' C8' C10 64.0(9) . .
N3' C8' C10 43.8(6) . .
C11 C8' H8B 130.6 . .
C9' C8' H8B 128.6 . .
N3' C8' H8B 122.5 . .
C10 C8' H8B 165.4 . .
C11 C8' H11E 41.2 . .
C9' C8' H11E 38.4 . .
N3' C8' H11E 112.1 . .
C10 C8' H11E 79.7 . .
H8B C8' H11E 106.0 . .
C11 C8' H11F 30.3 . .
C9' C8' H11F 31.9 . .
N3' C8' H11F 117.4 . .
C10 C8' H11F 77.9 . .
H8B C8' H11F 116.7 . .
H11E C8' H11F 66.1 . .
C11' C9 C8 17.3(13) . .
C11' C9 N4 106.6(15) . .
C8 C9 N4 107.9(9) . .
C11' C9 C10' 65.0(13) . .
C8 C9 C10' 65.3(8) . .
N4 C9 C10' 42.8(6) . .
C11' C9 H11C 42.8 . .
C8 C9 H11C 27.1 . .
N4 C9 H11C 120.5 . .
C10' C9 H11C 82.7 . .
C11' C9 H9A 129.9 . .
C8 C9 H9A 129.2 . .
N4 C9 H9A 122.4 . .
C10' C9 H9A 165.1 . .
H11C C9 H9A 109.4 . .
C11' C9 H11B 26.3 . .
C8 C9 H11B 42.8 . .
N4 C9 H11B 111.7 . .
C10' C9 H11B 77.9 . .
H11C C9 H11B 64.1 . .
H9A C9 H11B 114.8 . .
C11 C9' C8' 3.6(19) . .
C11 C9' N4' 107(2) . .
C8' C9' N4' 109.1(11) . .
C11 C9' C10 67(2) . .
C8' C9' C10 69.5(9) . .
N4' C9' C10 39.9(6) . .
C11 C9' H9B 127.5 . .
C8' C9' H9B 126.0 . .
N4' C9' H9B 124.8 . .
C10 C9' H9B 162.3 . .
C11 C9' H11E 79.0 . .
C8' C9' H11E 75.7 . .
N4' C9' H11E 105.9 . .
C10 C9' H11E 100.5 . .
H9B C9' H11E 92.5 . .
C11 C9' H11F 86.3 . .
C8' C9' H11F 88.3 . .
N4' C9' H11F 114.3 . .
C10 C9' H11F 108.1 . .
H9B C9' H11F 67.5 . .
H11E C9' H11F 139.7 . .
C10' C10 N4' 98(2) . .
C10' C10 N3' 94(2) . .
N4' C10 N3' 161.2(14) . .
C10' C10 N3 53(2) . .
N4' C10 N3 150.2(14) . .
N3' C10 N3 45.3(6) . .
C10' C10 N4 57(2) . .
N4' C10 N4 43.1(7) . .
N3' C10 N4 150.6(13) . .
N3 C10 N4 107.3(10) . .
C10' C10 C11 165(2) . .
N4' C10 C11 83.7(12) . .
N3' C10 C11 81.3(11) . .
N3 C10 C11 126.0(12) . .
N4 C10 C11 126.7(12) . .
C10' C10 C9' 157(3) . .
N4' C10 C9' 62.1(10) . .
N3' C10 C9' 102.8(11) . .
N3 C10 C9' 147.6(11) . .
N4 C10 C9' 105.1(10) . .
C11 C10 C9' 21.7(6) . .
C10' C10 C8' 148(2) . .
N4' C10 C8' 108.2(12) . .
N3' C10 C8' 56.5(8) . .
N3 C10 C8' 101.2(9) . .
N4 C10 C8' 151.2(11) . .
C11 C10 C8' 24.9(6) . .
C9' C10 C8' 46.5(6) . .
C10 C10' N3 103(2) . .
C10 C10' N4 98(2) . .
N3 C10' N4 151.6(15) . .
C10 C10' N4' 55.1(19) . .
N3 C10' N4' 157.2(15) . .
N4 C10' N4' 44.8(7) . .
C10 C10' N3' 61(2) . .
N3 C10' N3' 46.2(7) . .
N4 C10' N3' 159.1(14) . .
N4' C10' N3' 114.7(13) . .
C10 C10' C11' 167(2) . .
N3 C10' C11' 77.4(11) . .
N4 C10' C11' 78.1(11) . .
N4' C10' C11' 122.8(13) . .
N3' C10' C11' 122.5(12) . .
C10 C10' C8 151(3) . .
N3 C10' C8 53.4(8) . .
N4 C10' C8 100.4(11) . .
N4' C10' C8 144.7(12) . .
N3' C10' C8 99.4(10) . .
C11' C10' C8 24.4(5) . .
C10 C10' C9 147(2) . .
N3 C10' C9 100.4(11) . .
N4 C10' C9 53.2(8) . .
N4' C10' C9 97.9(10) . .
N3' C10' C9 146.6(12) . .
C11' C10' C9 25.5(5) . .
C8 C10' C9 47.4(6) . .
C9' C11 C8' 173(4) . .
C9' C11 C10 91(2) . .
C8' C11 C10 92.8(19) . .
C9' C11 N4' 54(2) . .
C8' C11 N4' 130(2) . .
C10 C11 N4' 37.4(6) . .
C9' C11 N3' 132(2) . .
C8' C11 N3' 51.1(15) . .
C10 C11 N3' 41.7(6) . .
N4' C11 N3' 78.7(7) . .
C9' C11 H8B 149.2 . .
C8' C11 H8B 26.0 . .
C10 C11 H8B 118.6 . .
N4' C11 H8B 154.0 . .
N3' C11 H8B 76.9 . .
C9' C11 H9B 32.9 . .
C8' C11 H9B 144.0 . .
C10 C11 H9B 123.1 . .
N4' C11 H9B 86.2 . .
N3' C11 H9B 164.8 . .
H8B C11 H9B 118.3 . .
C9' C11 H11E 63.8 . .
C8' C11 H11E 109.9 . .
C10 C11 H11E 105.0 . .
N4' C11 H11E 84.6 . .
N3' C11 H11E 114.1 . .
H8B C11 H11E 97.4 . .
H9B C11 H11E 65.4 . .
C9' C11 H11F 55.5 . .
C8' C11 H11F 127.9 . .
C10 C11 H11F 108.0 . .
N4' C11 H11F 86.4 . .
N3' C11 H11F 131.8 . .
H8B C11 H11F 116.7 . .
H9B C11 H11F 44.4 . .
H11E C11 H11F 109.6 . .
C8 C11' C9 144(3) . .
C8 C11' C10' 88.6(16) . .
C9 C11' C10' 89.6(15) . .
C8 C11' N3 49.5(14) . .
C9 C11' N3 124.8(16) . .
C10' C11' N3 39.8(6) . .
C8 C11' N4 125.5(17) . .
C9 C11' N4 49.4(12) . .
C10' C11' N4 41.1(6) . .
N3 C11' N4 80.1(6) . .
C8 C11' H8A 32.5 . .
C9 C11' H8A 137.8 . .
C10' C11' H8A 120.8 . .
N3 C11' H8A 81.1 . .
N4 C11' H8A 156.5 . .
C8 C11' H11C 41.2 . .
C9 C11' H11C 106.3 . .
C10' C11' H11C 106.8 . .
N3 C11' H11C 78.9 . .
N4 C11' H11C 121.0 . .
H8A C11' H11C 40.7 . .
C8 C11' H9A 138.9 . .
C9 C11' H9A 25.7 . .
C10' C11' H9A 115.3 . .
N3 C11' H9A 148.6 . .
N4 C11' H9A 74.7 . .
H8A C11' H9A 117.0 . .
H11C C11' H9A 98.2 . .
C8 C11' H11B 79.6 . .
C9 C11' H11B 134.3 . .
C10' C11' H11B 108.0 . .
N3 C11' H11B 91.0 . .
N4 C11' H11B 126.7 . .
H8A C11' H11B 67.5 . .
H11C C11' H11B 108.1 . .
H9A C11' H11B 119.1 . .
O2 C12 O1 123.5(4) . .
O2 C12 C13 120.4(4) . .
O1 C12 C13 116.1(4) . .
C14 C13 C15 118.8(4) . .
C14 C13 C12 121.1(4) . .
C15 C13 C12 120.1(4) . .
C13 C14 C15 121.4(4) . 3_657
C13 C14 H14A 119.3 . .
C15 C14 H14A 119.3 3_657 .
C14 C15 C13 119.8(4) 3_657 .
C14 C15 H15A 120.1 3_657 .
C13 C15 H15A 120.1 . .
C19 C16 C18 118.2(4) . .
C19 C16 C17 120.3(4) . .
C18 C16 C17 121.4(4) . .
O3 C17 O4 123.1(4) . .
O3 C17 C16 120.0(4) . .
O4 C17 C16 116.8(4) . .
C19 C18 C16 121.0(4) 3_756 .
C19 C18 H18A 119.5 3_756 .
C16 C18 H18A 119.5 . .
C18 C19 C16 120.7(4) 3_756 .
C18 C19 H19A 119.6 3_756 .
C16 C19 H19A 119.6 . .
C3 N1 C1 106.5(4) . .
C3 N1 Zn1 127.7(3) . .
C1 N1 Zn1 124.8(3) . .
C3 N2 C2 108.3(4) . .
C3 N2 C5 126.4(4) . .
C2 N2 C5 125.3(4) . .
N3' N3 C10' 80.2(10) . .
N3' N3 C8 163.7(10) . .
C10' N3 C8 85.3(10) . .
N3' N3 C10 58.2(7) . .
C10' N3 C10 24.7(7) . .
C8 N3 C10 108.7(9) . .
N3' N3 C7 67.8(7) . .
C10' N3 C7 147.6(10) . .
C8 N3 C7 125.6(8) . .
C10 N3 C7 125.6(8) . .
N3' N3 C11' 141.1(10) . .
C10' N3 C11' 62.8(10) . .
C8 N3 C11' 23.0(5) . .
C10 N3 C11' 86.9(8) . .
C7 N3 C11' 146.1(8) . .
N3 N3' C10 76.5(9) . .
N3 N3' C10' 53.6(8) . .
C10 N3' C10' 25.4(6) . .
N3 N3' C8' 154.1(11) . .
C10 N3' C8' 79.7(10) . .
C10' N3' C8' 104.4(10) . .
N3 N3' C7 73.7(8) . .
C10 N3' C7 149.4(11) . .
C10' N3' C7 127.0(10) . .
C8' N3' C7 127.9(9) . .
N3 N3' C11 132.6(10) . .
C10 N3' C11 56.9(9) . .
C10' N3' C11 81.7(9) . .
C8' N3' C11 22.8(6) . .
C7 N3' C11 149.8(8) . .
N3 N3' H7D 111.4 . .
C10 N3' H7D 168.4 . .
C10' N3' H7D 164.7 . .
C8' N3' H7D 90.8 . .
C7 N3' H7D 37.8 . .
C11 N3' H7D 113.5 . .
N4' N4 C10' 74.5(9) . .
N4' N4 C10 50.7(8) . .
C10' N4 C10 24.9(6) . .
N4' N4 C9 158.4(10) . .
C10' N4 C9 84.0(9) . .
C10 N4 C9 107.7(8) . .
N4' N4 C11' 135.1(10) . .
C10' N4 C11' 60.8(9) . .
C10 N4 C11' 85.2(8) . .
C9 N4 C11' 23.9(5) . .
N4' N4 Zn1 78.7(7) . 4_465
C10' N4 Zn1 151.4(9) . 4_465
C10 N4 Zn1 129.4(8) . 4_465
C9 N4 Zn1 122.8(6) . 4_465
C11' N4 Zn1 143.9(6) . 4_465
N4 N4' C10 86.2(11) . .
N4 N4' C10' 60.7(9) . .
C10 N4' C10' 26.7(7) . .
N4 N4' C9' 163.9(11) . .
C10 N4' C9' 78.1(11) . .
C10' N4' C9' 104.1(11) . .
N4 N4' C11 145.1(11) . .
C10 N4' C11 58.9(10) . .
C10' N4' C11 84.9(10) . .
C9' N4' C11 19.2(6) . .
N4 N4' Zn1 74.8(7) . 4_465
C10 N4' Zn1 160.9(12) . 4_465
C10' N4' Zn1 134.5(10) . 4_465
C9' N4' Zn1 121.0(8) . 4_465
C11 N4' Zn1 140.1(8) . 4_465
C12 O1 Zn1 119.4(3) . .
H1WA O1W H1WB 110.4 . .
H2WA O2W H2WB 113.2 . .
H3WA O3W H3WB 108.0 . .
C17 O4 Zn1 117.9(3) . .

loop_
_geom_bond_atom_site_label_1
_geom_bond_atom_site_label_2
_geom_bond_distance
_geom_bond_site_symmetry_2
Zn1 O1 1.961(3) .
Zn1 O4 1.964(3) .
Zn1 N1 2.001(4) .
Zn1 N4 2.004(7) 4_666
Zn1 N4' 2.037(8) 4_666
C1 C2 1.341(6) .
C1 N1 1.385(6) .
C1 H1A 0.9500 .
C2 N2 1.366(6) .
C2 H2A 0.9500 .
C3 N1 1.324(5) .
C3 N2 1.335(5) .
C3 C4 1.476(6) .
C4 H4A 0.9800 .
C4 H4B 0.9800 .
C4 H4C 0.9800 .
C5 N2 1.474(5) .
C5 C6 1.512(6) .
C5 H5A 0.9900 .
C5 H5B 0.9900 .
C6 C7 1.508(7) .
C6 H6A 0.9900 .
C6 H6B 0.9900 .
C7 N3' 1.460(9) .
C7 N3 1.514(9) .
C7 H7C 0.9599 .
C7 H7D 0.9600 .
C7 H7A 0.9598 .
C7 H7B 0.9601 .
C8 C11' 0.685(13) .
C8 N3 1.334(13) .
C8 C9 1.340(13) .
C8 C10' 1.655(17) .
C8 H8A 0.9599 .
C8 H11C 0.6302 .
C8 H11B 1.0742 .
C8' C11 0.704(13) .
C8' C9' 1.294(16) .
C8' N3' 1.417(15) .
C8' C10 1.672(17) .
C8' H8B 0.7804 .
C9 C11' 0.724(12) .
C9 N4 1.354(11) .
C9 C10' 1.682(16) .
C9 H9A 0.7603 .
C9' C11 0.592(15) .
C9' N4' 1.449(15) .
C9' C10 1.604(17) .
C9' H9B 0.9601 .
C9' H11E 0.8800 .
C9' H11F 0.7895 .
C10 C10' 0.576(12) .
C10 N4' 1.051(13) .
C10 N3' 1.177(13) .
C10 N3 1.346(14) .
C10 N4 1.355(13) .
C10 C11 1.482(18) .
C10' N3 1.096(14) .
C10' N4 1.148(14) .
C10' N4' 1.268(16) .
C10' N3' 1.342(15) .
C10' C11' 1.524(17) .
C11 N4' 1.719(18) .
C11 N3' 1.748(17) .
C11 H11E 0.9627 .
C11 H11F 0.9555 .
C11' N3 1.672(15) .
C11' N4 1.709(15) .
C11' H11C 0.9553 .
C11' H11B 0.9602 .
C12 O2 1.222(6) .
C12 O1 1.275(6) .
C12 C13 1.501(6) .
C13 C14 1.373(6) .
C13 C15 1.390(7) .
C14 C15 1.382(6) 3_657
C14 H14A 0.9500 .
C15 C14 1.382(6) 3_657
C15 H15A 0.9500 .
C16 C19 1.388(6) .
C16 C18 1.395(6) .
C16 C17 1.499(6) .
C17 O3 1.227(5) .
C17 O4 1.272(5) .
C18 C19 1.383(6) 3_756
C18 H18A 0.9500 .
C19 C18 1.383(6) 3_756
C19 H19A 0.9500 .
N3 N3' 0.983(10) .
N4 N4' 0.927(10) .
N4 Zn1 2.004(7) 4_465
N4' Zn1 2.037(8) 4_465
O1W H1WA 0.8395 .
O1W H1WB 0.8421 .
O2W H2WA 0.7844 .
O2W H2WB 0.8683 .
O3W H3WA 0.8501 .
O3W H3WB 0.8500 .

loop_
_geom_hbond_atom_site_label_D
_geom_hbond_atom_site_label_H
_geom_hbond_atom_site_label_A
_geom_hbond_distance_DH
_geom_hbond_distance_HA
_geom_hbond_distance_DA
_geom_hbond_angle_DHA
_geom_hbond_site_symmetry_A
O1W H1WA O3W 0.84 1.92 2.754(7) 170.2 .
O1W H1WB O4 0.84 2.06 2.892(6) 169.9 2_656
O2W H2WA O2 0.78 1.95 2.717(6) 165.1 .
O2W H2WB O3 0.87 1.90 2.760(6) 167.9 1_455
O3W H3WA O1W 0.85 1.95 2.775(7) 163.8 3_667
O3W H3WB O2W 0.85 1.86 2.686(7) 163.4 4_566
